data_4106046
loop_
_publ_author_name
'Khalid Albahily'
'Yacoob Shaikh'
'Elena Sebastiao'
'Sandro Gambarotta'
'Ilia Korobkov'
'Serge I. Gorelsky'

_publ_section_title
;
 Vinyl Oxidative Coupling as a Synthetic Route to Catalytically Active
 Monovalent Chromium
;
_journal_name_full 'Journal of the American Chemical Society'
_journal_page_first 6388
_journal_page_last 6395
_journal_paper_doi 10.1021/ja201003j
_journal_volume 133
_journal_year 2011
_chemical_formula_sum 'C24 H50 Cr Li N4 O P2'
_chemical_formula_weight 531.56
_chemical_name_systematic
; 
 ? 
;
_space_group_IT_number 14
_symmetry_cell_setting monoclinic
_symmetry_space_group_name_Hall '-P 2ybc'
_symmetry_space_group_name_H-M 'P 1 21/c 1'
_atom_sites_solution_hydrogens geom
_atom_sites_solution_primary direct
_atom_sites_solution_secondary difmap
_audit_creation_method SHELXL-97
_cell_angle_alpha 90.00
_cell_angle_beta 110.647(3)
_cell_angle_gamma 90.00
_cell_formula_units_Z 4
_cell_length_a 16.3492(8)
_cell_length_b 9.8141(5)
_cell_length_c 19.5718(10)
_cell_measurement_reflns_used 5443
_cell_measurement_temperature 200(2)
_cell_measurement_theta_max 26.68
_cell_measurement_theta_min 2.22
_cell_volume 2938.6(3)
_computing_cell_refinement 'APEX II, Bruker (2009)'
_computing_data_collection 'APEX II, Bruker (2009)'
_computing_data_reduction 'XPREP, Bruker (2009)'
_computing_molecular_graphics 'SHELXTL, Bruker (2004)'
_computing_publication_material 'SHELXTL, Bruker (2004)'
_computing_structure_refinement 'SHELXL-97 (Sheldrick, 2008)'
_computing_structure_solution 'SHELXS-97 (Sheldrick, 2008)'
_diffrn_ambient_temperature 200(2)
_diffrn_measured_fraction_theta_full 0.978
_diffrn_measured_fraction_theta_max 0.978
_diffrn_measurement_device_type 'Bruker APEX-II CCD'
_diffrn_measurement_method '\f and \w scans'
_diffrn_radiation_monochromator graphite
_diffrn_radiation_source 'fine-focus sealed tube'
_diffrn_radiation_type MoK\a
_diffrn_radiation_wavelength 0.71073
_diffrn_reflns_av_R_equivalents 0.0814
_diffrn_reflns_av_sigmaI/netI 0.0755
_diffrn_reflns_limit_h_max 21
_diffrn_reflns_limit_h_min -21
_diffrn_reflns_limit_k_max 12
_diffrn_reflns_limit_k_min -12
_diffrn_reflns_limit_l_max 26
_diffrn_reflns_limit_l_min -23
_diffrn_reflns_number 28818
_diffrn_reflns_theta_full 28.33
_diffrn_reflns_theta_max 28.33
_diffrn_reflns_theta_min 2.15
_exptl_absorpt_coefficient_mu 0.520
_exptl_absorpt_correction_T_max 0.9795
_exptl_absorpt_correction_T_min 0.9168
_exptl_absorpt_correction_type multi-scan
_exptl_absorpt_process_details 'SADABS, Bruker (2003)'
_exptl_crystal_colour brown
_exptl_crystal_density_diffrn 1.201
_exptl_crystal_description plate
_exptl_crystal_F_000 1148
_exptl_crystal_size_max 0.17
_exptl_crystal_size_mid 0.15
_exptl_crystal_size_min 0.04
_refine_diff_density_max 0.967
_refine_diff_density_min -0.614
_refine_diff_density_rms 0.078
_refine_ls_extinction_method none
_refine_ls_goodness_of_fit_ref 1.029
_refine_ls_hydrogen_treatment constr
_refine_ls_matrix_type full
_refine_ls_number_parameters 298
_refine_ls_number_reflns 7172
_refine_ls_number_restraints 0
_refine_ls_restrained_S_all 1.029
_refine_ls_R_factor_all 0.0947
_refine_ls_R_factor_gt 0.0524
_refine_ls_shift/su_max 0.001
_refine_ls_shift/su_mean 0.000
_refine_ls_structure_factor_coef Fsqd
_refine_ls_weighting_details 'calc w=1/[\s^2^(Fo^2^)+(0.0704P)^2^]'
_refine_ls_weighting_scheme calc
_refine_ls_wR_factor_gt 0.1238
_refine_ls_wR_factor_ref 0.1422
_reflns_number_gt 4663
_reflns_number_total 7172
_reflns_threshold_expression >2sigma(I)
_cod_data_source_file ja201003j_si_001_2.cif
_cod_data_source_block sg043
_cod_database_code 4106046

loop_
_symmetry_equiv_pos_as_xyz
'x, y, z'
'-x, y+1/2, -z+1/2'
'-x, -y, -z'
'x, -y-1/2, z-1/2'

loop_
_atom_site_label
_atom_site_type_symbol
_atom_site_fract_x
_atom_site_fract_y
_atom_site_fract_z
_atom_site_U_iso_or_equiv
_atom_site_adp_type
_atom_site_occupancy
_atom_site_symmetry_multiplicity
_atom_site_calc_flag
_atom_site_refinement_flags
Cr1 Cr 0.27303(3) 0.57768(4) 0.41211(2) 0.02643(13) Uani 1 1 d .
Li1 Li 0.2997(3) 0.3436(5) 0.4964(3) 0.0308(10) Uani 1 1 d .
N1 N 0.13483(13) 0.5237(2) 0.38602(12) 0.0238(5) Uani 1 1 d .
N2 N 0.15678(14) 0.3226(2) 0.45658(11) 0.0241(5) Uani 1 1 d .
N3 N 0.25374(14) 0.5372(2) 0.51422(12) 0.0259(5) Uani 1 1 d .
N4 N 0.25871(14) 0.3690(2) 0.38133(12) 0.0250(5) Uani 1 1 d .
O1 O 0.38355(13) 0.2217(2) 0.56419(11) 0.0399(5) Uani 1 1 d .
P1 P 0.14805(4) 0.49300(7) 0.47991(4) 0.02398(16) Uani 1 1 d .
P2 P 0.15252(4) 0.35026(7) 0.36702(4) 0.02342(16) Uani 1 1 d .
C1 C 0.05320(17) 0.5953(3) 0.33807(15) 0.0298(6) Uani 1 1 d .
C2 C 0.0525(2) 0.5974(4) 0.26008(17) 0.0449(8) Uani 1 1 d .
H2A H 0.1051 0.6437 0.2589 0.067 Uiso 1 1 calc R
H2B H 0.0005 0.6461 0.2287 0.067 Uiso 1 1 calc R
H2C H 0.0515 0.5037 0.2425 0.067 Uiso 1 1 calc R
C3 C 0.0556(2) 0.7402(3) 0.36654(18) 0.0429(8) Uani 1 1 d .
H3A H 0.0561 0.7377 0.4167 0.064 Uiso 1 1 calc R
H3B H 0.0039 0.7900 0.3355 0.064 Uiso 1 1 calc R
H3C H 0.1085 0.7862 0.3657 0.064 Uiso 1 1 calc R
C4 C -0.02873(18) 0.5231(4) 0.33925(19) 0.0438(8) Uani 1 1 d .
H4A H -0.0289 0.5219 0.3893 0.066 Uiso 1 1 calc R
H4B H -0.0294 0.4294 0.3218 0.066 Uiso 1 1 calc R
H4C H -0.0806 0.5716 0.3074 0.066 Uiso 1 1 calc R
C5 C 0.11355(18) 0.2053(3) 0.47931(15) 0.0280(6) Uani 1 1 d .
C6 C 0.01462(19) 0.2171(3) 0.45012(17) 0.0400(7) Uani 1 1 d .
H6A H -0.0027 0.3006 0.4689 0.060 Uiso 1 1 calc R
H6B H -0.0107 0.1380 0.4660 0.060 Uiso 1 1 calc R
H6C H -0.0066 0.2203 0.3967 0.060 Uiso 1 1 calc R
C7 C 0.1472(2) 0.2014(3) 0.56238(16) 0.0410(7) Uani 1 1 d .
H7A H 0.1302 0.2853 0.5810 0.062 Uiso 1 1 calc R
H7B H 0.2111 0.1937 0.5809 0.062 Uiso 1 1 calc R
H7C H 0.1220 0.1228 0.5787 0.062 Uiso 1 1 calc R
C8 C 0.1405(2) 0.0744(3) 0.45009(18) 0.0392(7) Uani 1 1 d .
H8A H 0.2043 0.0668 0.4688 0.059 Uiso 1 1 calc R
H8B H 0.1190 0.0772 0.3966 0.059 Uiso 1 1 calc R
H8C H 0.1153 -0.0045 0.4662 0.059 Uiso 1 1 calc R
C9 C 0.28052(18) 0.6168(3) 0.58435(15) 0.0313(6) Uani 1 1 d .
C10 C 0.2397(2) 0.7582(3) 0.57254(18) 0.0429(8) Uani 1 1 d .
H10A H 0.2559 0.8065 0.5354 0.064 Uiso 1 1 calc R
H10B H 0.2608 0.8094 0.6185 0.064 Uiso 1 1 calc R
H10C H 0.1759 0.7500 0.5562 0.064 Uiso 1 1 calc R
C11 C 0.38011(19) 0.6288(4) 0.61411(18) 0.0431(8) Uani 1 1 d .
H11A H 0.4060 0.5375 0.6216 0.065 Uiso 1 1 calc R
H11B H 0.3988 0.6778 0.6607 0.065 Uiso 1 1 calc R
H11C H 0.3993 0.6788 0.5791 0.065 Uiso 1 1 calc R
C12 C 0.2530(2) 0.5427(4) 0.64176(16) 0.0439(8) Uani 1 1 d .
H12A H 0.2784 0.4511 0.6497 0.066 Uiso 1 1 calc R
H12B H 0.1891 0.5360 0.6246 0.066 Uiso 1 1 calc R
H12C H 0.2738 0.5937 0.6877 0.066 Uiso 1 1 calc R
C13 C 0.29145(17) 0.2949(3) 0.32890(15) 0.0304(6) Uani 1 1 d .
C14 C 0.2459(2) 0.3443(4) 0.25050(16) 0.0424(8) Uani 1 1 d .
H14A H 0.2553 0.4425 0.2479 0.064 Uiso 1 1 calc R
H14B H 0.1831 0.3257 0.2353 0.064 Uiso 1 1 calc R
H14C H 0.2701 0.2962 0.2180 0.064 Uiso 1 1 calc R
C15 C 0.38939(19) 0.3206(4) 0.35108(18) 0.0412(7) Uani 1 1 d .
H15A H 0.4000 0.4185 0.3493 0.062 Uiso 1 1 calc R
H15B H 0.4118 0.2727 0.3174 0.062 Uiso 1 1 calc R
H15C H 0.4193 0.2869 0.4008 0.062 Uiso 1 1 calc R
C16 C 0.2759(2) 0.1421(3) 0.33179(18) 0.0396(7) Uani 1 1 d .
H16A H 0.3053 0.1090 0.3817 0.059 Uiso 1 1 calc R
H16B H 0.2994 0.0946 0.2986 0.059 Uiso 1 1 calc R
H16C H 0.2130 0.1245 0.3169 0.059 Uiso 1 1 calc R
C17 C 0.4103(2) 0.6279(3) 0.4477(2) 0.0467(8) Uani 1 1 d .
H17A H 0.3985 0.5698 0.4065 0.056 Uiso 1 1 calc R
H17B H 0.4554 0.6051 0.4924 0.056 Uiso 1 1 calc R
C18 C 0.3599(3) 0.7507(4) 0.4424(2) 0.0597(10) Uani 1 1 d .
H18A H 0.3710 0.8096 0.4832 0.072 Uiso 1 1 calc R
C19 C 0.2940(3) 0.7808(4) 0.3755(3) 0.0646(12) Uani 1 1 d .
H19A H 0.2584 0.8595 0.3698 0.078 Uiso 1 1 calc R
C20 C 0.2829(3) 0.6923(5) 0.3185(2) 0.0690(12) Uani 1 1 d .
H20A H 0.3191 0.6142 0.3252 0.083 Uiso 1 1 calc R
H20B H 0.2389 0.7094 0.2723 0.083 Uiso 1 1 calc R
C21 C 0.4204(2) 0.1052(4) 0.54067(19) 0.0498(9) Uani 1 1 d .
H21A H 0.4569 0.1347 0.5124 0.060 Uiso 1 1 calc R
H21B H 0.3734 0.0451 0.5095 0.060 Uiso 1 1 calc R
C22 C 0.4747(3) 0.0317(4) 0.6082(2) 0.0693(12) Uani 1 1 d .
H22A H 0.4602 -0.0666 0.6044 0.083 Uiso 1 1 calc R
H22B H 0.5377 0.0422 0.6163 0.083 Uiso 1 1 calc R
C23 C 0.4539(4) 0.0936(5) 0.6671(2) 0.101(2) Uani 1 1 d .
H23A H 0.5067 0.0993 0.7118 0.121 Uiso 1 1 calc R
H23B H 0.4090 0.0394 0.6782 0.121 Uiso 1 1 calc R
C24 C 0.4205(3) 0.2306(4) 0.64183(18) 0.0530(9) Uani 1 1 d .
H24A H 0.3755 0.2579 0.6623 0.064 Uiso 1 1 calc R
H24B H 0.4685 0.2983 0.6569 0.064 Uiso 1 1 calc R

loop_
_atom_site_aniso_label
_atom_site_aniso_U_11
_atom_site_aniso_U_22
_atom_site_aniso_U_33
_atom_site_aniso_U_23
_atom_site_aniso_U_13
_atom_site_aniso_U_12
Cr1 0.0280(2) 0.0273(2) 0.0247(2) 0.00160(19) 0.01022(18) -0.00338(17)
Li1 0.033(2) 0.034(3) 0.025(2) 0.002(2) 0.0093(19) 0.0031(19)
N1 0.0236(10) 0.0273(11) 0.0203(11) 0.0028(9) 0.0075(9) 0.0021(8)
N2 0.0283(11) 0.0275(12) 0.0178(11) -0.0003(9) 0.0098(9) -0.0021(9)
N3 0.0299(11) 0.0263(12) 0.0202(12) -0.0026(9) 0.0071(9) -0.0014(9)
N4 0.0276(11) 0.0317(12) 0.0174(11) -0.0028(10) 0.0101(9) 0.0001(9)
O1 0.0410(12) 0.0452(13) 0.0319(12) 0.0053(10) 0.0108(9) 0.0114(9)
P1 0.0251(3) 0.0276(4) 0.0202(4) -0.0015(3) 0.0091(3) 0.0002(3)
P2 0.0249(3) 0.0270(4) 0.0183(3) -0.0012(3) 0.0075(3) -0.0006(3)
C1 0.0299(14) 0.0319(15) 0.0248(15) 0.0043(12) 0.0063(11) 0.0071(11)
C2 0.0482(19) 0.057(2) 0.0254(16) 0.0090(15) 0.0075(14) 0.0125(15)
C3 0.0440(18) 0.0357(18) 0.046(2) 0.0039(15) 0.0123(15) 0.0132(13)
C4 0.0259(14) 0.0491(19) 0.049(2) 0.0073(16) 0.0039(14) 0.0014(13)
C5 0.0328(14) 0.0286(14) 0.0249(14) 0.0002(12) 0.0130(11) -0.0051(11)
C6 0.0382(16) 0.0461(19) 0.0391(18) -0.0006(15) 0.0180(14) -0.0093(13)
C7 0.0513(19) 0.0452(19) 0.0272(16) 0.0069(14) 0.0145(14) -0.0080(14)
C8 0.0570(19) 0.0259(15) 0.0403(18) -0.0003(13) 0.0242(15) -0.0039(13)
C9 0.0340(15) 0.0345(16) 0.0234(14) -0.0055(12) 0.0075(12) -0.0019(11)
C10 0.0496(19) 0.0351(17) 0.0425(19) -0.0107(15) 0.0144(15) -0.0010(14)
C11 0.0363(17) 0.051(2) 0.0330(17) -0.0101(15) 0.0002(13) -0.0058(14)
C12 0.054(2) 0.054(2) 0.0237(16) -0.0074(15) 0.0141(14) -0.0117(16)
C13 0.0324(14) 0.0398(16) 0.0206(14) -0.0011(12) 0.0114(11) 0.0043(12)
C14 0.0453(18) 0.063(2) 0.0220(15) 0.0006(15) 0.0152(14) 0.0053(15)
C15 0.0355(16) 0.054(2) 0.0400(18) -0.0045(15) 0.0201(14) 0.0022(14)
C16 0.0489(18) 0.0372(17) 0.0354(17) -0.0106(14) 0.0182(14) 0.0037(14)
C17 0.0343(17) 0.0453(19) 0.056(2) -0.0045(17) 0.0110(15) -0.0111(14)
C18 0.059(2) 0.050(2) 0.075(3) -0.009(2) 0.030(2) -0.0188(18)
C19 0.058(2) 0.039(2) 0.086(3) 0.026(2) 0.012(2) -0.0162(17)
C20 0.065(3) 0.078(3) 0.062(3) 0.037(2) 0.021(2) -0.008(2)
C21 0.058(2) 0.043(2) 0.043(2) -0.0022(16) 0.0117(17) 0.0107(16)
C22 0.082(3) 0.055(2) 0.057(3) 0.007(2) 0.008(2) 0.029(2)
C23 0.163(5) 0.086(4) 0.038(2) 0.018(2) 0.018(3) 0.054(4)
C24 0.060(2) 0.063(3) 0.0339(19) 0.0020(17) 0.0136(16) 0.0167(18)

loop_
_atom_type_symbol
_atom_type_description
_atom_type_scat_dispersion_real
_atom_type_scat_dispersion_imag
_atom_type_scat_source
C C 0.0033 0.0016 'International Tables Vol C Tables 4.2.6.8 and 6.1.1.4'
H H 0.0000 0.0000 'International Tables Vol C Tables 4.2.6.8 and 6.1.1.4'
N N 0.0061 0.0033 'International Tables Vol C Tables 4.2.6.8 and 6.1.1.4'
O O 0.0106 0.0060 'International Tables Vol C Tables 4.2.6.8 and 6.1.1.4'
P P 0.1023 0.0942 'International Tables Vol C Tables 4.2.6.8 and 6.1.1.4'
Li Li -0.0003 0.0001 'International Tables Vol C Tables 4.2.6.8 and 6.1.1.4'
Cr Cr 0.3209 0.6236 'International Tables Vol C Tables 4.2.6.8 and 6.1.1.4'

loop_
_geom_angle_atom_site_label_1
_geom_angle_atom_site_label_2
_geom_angle_atom_site_label_3
_geom_angle
N4 Cr1 C17 108.02(11)
N4 Cr1 C18 146.36(12)
C17 Cr1 C18 39.07(14)
N4 Cr1 N3 92.71(8)
C17 Cr1 N3 102.55(11)
C18 Cr1 N3 100.74(13)
N4 Cr1 C19 143.21(15)
C17 Cr1 C19 68.43(14)
C18 Cr1 C19 37.67(15)
N3 Cr1 C19 124.05(15)
N4 Cr1 C20 106.83(15)
C17 Cr1 C20 77.25(15)
C18 Cr1 C20 65.99(17)
N3 Cr1 C20 159.62(15)
C19 Cr1 C20 36.51(16)
N4 Cr1 N1 72.57(8)
C17 Cr1 N1 174.98(11)
C18 Cr1 N1 140.90(13)
N3 Cr1 N1 72.43(8)
C19 Cr1 N1 114.24(12)
C20 Cr1 N1 107.47(12)
N4 Cr1 Li1 49.32(11)
C17 Cr1 Li1 94.00(14)
C18 Cr1 Li1 122.58(15)
N3 Cr1 Li1 48.89(11)
C19 Cr1 Li1 160.23(15)
C20 Cr1 Li1 151.14(17)
N1 Cr1 Li1 82.62(11)
O1 Li1 N3 130.2(3)
O1 Li1 N4 132.6(3)
N3 Li1 N4 94.1(2)
O1 Li1 N2 126.1(3)
N3 Li1 N2 75.40(17)
N4 Li1 N2 74.73(17)
O1 Li1 Cr1 147.2(2)
N3 Li1 Cr1 50.49(12)
N4 Li1 Cr1 49.29(12)
N2 Li1 Cr1 86.70(16)
O1 Li1 P1 141.5(2)
N3 Li1 P1 36.64(9)
N4 Li1 P1 83.18(16)
N2 Li1 P1 38.77(9)
Cr1 Li1 P1 63.28(10)
O1 Li1 P2 143.2(2)
N3 Li1 P2 83.51(16)
N4 Li1 P2 36.23(9)
N2 Li1 P2 38.50(9)
Cr1 Li1 P2 62.60(10)
P1 Li1 P2 56.10(9)
C1 N1 P2 119.15(17)
C1 N1 P1 118.39(16)
P2 N1 P1 94.75(10)
C1 N1 Cr1 130.10(17)
P2 N1 Cr1 92.82(9)
P1 N1 Cr1 93.42(9)
C5 N2 P2 124.07(17)
C5 N2 P1 124.43(16)
P2 N2 P1 97.74(11)
C5 N2 Li1 121.4(2)
P2 N2 Li1 90.14(15)
P1 N2 Li1 89.54(15)
C9 N3 P1 115.30(16)
C9 N3 Li1 127.6(2)
P1 N3 Li1 94.44(16)
C9 N3 Cr1 131.01(17)
P1 N3 Cr1 98.21(10)
Li1 N3 Cr1 80.62(15)
C13 N4 P2 115.64(17)
C13 N4 Cr1 129.05(17)
P2 N4 Cr1 99.08(10)
C13 N4 Li1 127.8(2)
P2 N4 Li1 94.91(16)
Cr1 N4 Li1 81.39(15)
C24 O1 C21 108.8(2)
C24 O1 Li1 128.3(2)
C21 O1 Li1 122.9(2)
N3 P1 N2 100.62(11)
N3 P1 N1 95.83(10)
N2 P1 N1 83.41(10)
N3 P1 P2 98.27(8)
N2 P1 P2 41.10(7)
N1 P1 P2 42.47(7)
N3 P1 Li1 48.93(13)
N2 P1 Li1 51.69(12)
N1 P1 Li1 89.32(12)
P2 P1 Li1 62.20(10)
N4 P2 N2 100.21(10)
N4 P2 N1 95.48(11)
N2 P2 N1 83.79(10)
N4 P2 P1 97.78(8)
N2 P2 P1 41.16(7)
N1 P2 P1 42.78(7)
N4 P2 Li1 48.86(12)
N2 P2 Li1 51.36(12)
N1 P2 Li1 89.12(12)
P1 P2 Li1 61.70(10)
N1 C1 C3 107.7(2)
N1 C1 C4 111.3(2)
C3 C1 C4 109.8(2)
N1 C1 C2 108.8(2)
C3 C1 C2 110.2(3)
C4 C1 C2 109.0(3)
N2 C5 C6 112.4(2)
N2 C5 C7 107.8(2)
C6 C5 C7 109.9(2)
N2 C5 C8 107.8(2)
C6 C5 C8 109.4(2)
C7 C5 C8 109.5(2)
N3 C9 C10 111.4(2)
N3 C9 C11 108.4(2)
C10 C9 C11 109.8(3)
N3 C9 C12 110.9(2)
C10 C9 C12 108.5(3)
C11 C9 C12 107.8(3)
N4 C13 C15 108.5(2)
N4 C13 C16 110.3(2)
C15 C13 C16 108.9(2)
N4 C13 C14 111.6(2)
C15 C13 C14 108.9(2)
C16 C13 C14 108.7(3)
C18 C17 Cr1 70.39(19)
C19 C18 C17 118.3(4)
C19 C18 Cr1 72.2(2)
C17 C18 Cr1 70.54(19)
C18 C19 C20 117.6(4)
C18 C19 Cr1 70.1(2)
C20 C19 Cr1 72.5(2)
C19 C20 Cr1 71.0(2)
O1 C21 C22 106.6(3)
C23 C22 C21 105.6(3)
C22 C23 C24 106.3(4)
O1 C24 C23 105.6(3)

loop_
_geom_bond_atom_site_label_1
_geom_bond_atom_site_label_2
_geom_bond_distance
Cr1 N4 2.125(2)
Cr1 C17 2.160(3)
Cr1 C18 2.158(4)
Cr1 N3 2.167(2)
Cr1 C19 2.186(3)
Cr1 C20 2.204(4)
Cr1 N1 2.198(2)
Cr1 Li1 2.771(5)
Li1 O1 1.947(5)
Li1 N3 2.116(5)
Li1 N4 2.126(5)
Li1 N2 2.196(5)
Li1 P1 2.799(5)
Li1 P2 2.812(5)
N1 C1 1.507(3)
N1 P2 1.788(2)
N1 P1 1.799(2)
N2 C5 1.498(3)
N2 P2 1.751(2)
N2 P1 1.753(2)
N3 C9 1.504(3)
N3 P1 1.675(2)
N4 C13 1.502(3)
N4 P2 1.668(2)
O1 C24 1.426(4)
O1 C21 1.441(4)
P1 P2 2.6388(9)
C1 C3 1.522(4)
C1 C4 1.523(4)
C1 C2 1.523(4)
C5 C6 1.518(4)
C5 C7 1.522(4)
C5 C8 1.533(4)
C9 C10 1.522(4)
C9 C11 1.528(4)
C9 C12 1.534(4)
C13 C15 1.525(4)
C13 C16 1.526(4)
C13 C14 1.529(4)
C17 C18 1.444(5)
C18 C19 1.402(5)
C19 C20 1.375(6)
C21 C22 1.493(5)
C22 C23 1.446(6)
C23 C24 1.470(6)

loop_
_geom_torsion_atom_site_label_1
_geom_torsion_atom_site_label_2
_geom_torsion_atom_site_label_3
_geom_torsion_atom_site_label_4
_geom_torsion
N4 Cr1 Li1 O1 108.3(5)
C17 Cr1 Li1 O1 -2.1(4)
C18 Cr1 Li1 O1 -30.6(5)
N3 Cr1 Li1 O1 -105.3(5)
C19 Cr1 Li1 O1 -28.6(8)
C20 Cr1 Li1 O1 68.5(6)
N1 Cr1 Li1 O1 -178.4(4)
N4 Cr1 Li1 N3 -146.40(19)
C17 Cr1 Li1 N3 103.18(15)
C18 Cr1 Li1 N3 74.70(19)
C19 Cr1 Li1 N3 76.7(5)
C20 Cr1 Li1 N3 173.8(3)
N1 Cr1 Li1 N3 -73.08(13)
C17 Cr1 Li1 N4 -110.42(15)
C18 Cr1 Li1 N4 -138.90(16)
N3 Cr1 Li1 N4 146.40(19)
C19 Cr1 Li1 N4 -136.9(5)
C20 Cr1 Li1 N4 -39.8(4)
N1 Cr1 Li1 N4 73.32(12)
N4 Cr1 Li1 N2 -72.64(15)
C17 Cr1 Li1 N2 176.94(16)
C18 Cr1 Li1 N2 148.45(16)
N3 Cr1 Li1 N2 73.76(15)
C19 Cr1 Li1 N2 150.4(4)
C20 Cr1 Li1 N2 -112.4(3)
N1 Cr1 Li1 N2 0.68(13)
N4 Cr1 Li1 P1 -104.93(14)
C17 Cr1 Li1 P1 144.65(11)
C18 Cr1 Li1 P1 116.16(14)
N3 Cr1 Li1 P1 41.47(9)
C19 Cr1 Li1 P1 118.1(5)
C20 Cr1 Li1 P1 -144.7(3)
N1 Cr1 Li1 P1 -31.61(8)
N4 Cr1 Li1 P2 -41.19(9)
C17 Cr1 Li1 P2 -151.61(11)
C18 Cr1 Li1 P2 179.91(13)
N3 Cr1 Li1 P2 105.21(14)
C19 Cr1 Li1 P2 -178.1(4)
C20 Cr1 Li1 P2 -81.0(3)
N1 Cr1 Li1 P2 32.13(7)
N4 Cr1 N1 C1 -131.2(2)
C17 Cr1 N1 C1 131.2(12)
C18 Cr1 N1 C1 44.6(3)
N3 Cr1 N1 C1 130.1(2)
C19 Cr1 N1 C1 10.0(3)
C20 Cr1 N1 C1 -28.6(3)
Li1 Cr1 N1 C1 179.2(2)
N4 Cr1 N1 P2 1.54(8)
C17 Cr1 N1 P2 -96.0(13)
C18 Cr1 N1 P2 177.39(18)
N3 Cr1 N1 P2 -97.17(10)
C19 Cr1 N1 P2 142.72(16)
C20 Cr1 N1 P2 104.21(16)
Li1 Cr1 N1 P2 -48.05(12)
N4 Cr1 N1 P1 96.47(10)
C17 Cr1 N1 P1 -1.1(13)
C18 Cr1 N1 P1 -87.7(2)
N3 Cr1 N1 P1 -2.24(8)
C19 Cr1 N1 P1 -122.35(16)
C20 Cr1 N1 P1 -160.86(16)
Li1 Cr1 N1 P1 46.88(12)
O1 Li1 N2 C5 -1.4(4)
N3 Li1 N2 C5 -130.8(2)
N4 Li1 N2 C5 130.6(2)
Cr1 Li1 N2 C5 179.23(18)
P1 Li1 N2 C5 -131.1(2)
P2 Li1 N2 C5 131.1(2)
O1 Li1 N2 P2 -132.5(3)
N3 Li1 N2 P2 98.03(14)
N4 Li1 N2 P2 -0.50(13)
Cr1 Li1 N2 P2 48.09(12)
P1 Li1 N2 P2 97.74(11)
O1 Li1 N2 P1 129.7(3)
N3 Li1 N2 P1 0.29(13)
N4 Li1 N2 P1 -98.24(14)
Cr1 Li1 N2 P1 -49.65(11)
P2 Li1 N2 P1 -97.74(11)
O1 Li1 N3 C9 1.4(5)
N4 Li1 N3 C9 -160.3(2)
N2 Li1 N3 C9 126.7(2)
Cr1 Li1 N3 C9 -135.4(2)
P1 Li1 N3 C9 127.0(3)
P2 Li1 N3 C9 165.0(2)
O1 Li1 N3 P1 -125.6(3)
N4 Li1 N3 P1 72.74(17)
N2 Li1 N3 P1 -0.31(13)
Cr1 Li1 N3 P1 97.61(10)
P2 Li1 N3 P1 38.04(12)
O1 Li1 N3 Cr1 136.8(3)
N4 Li1 N3 Cr1 -24.87(14)
N2 Li1 N3 Cr1 -97.92(12)
P1 Li1 N3 Cr1 -97.61(10)
P2 Li1 N3 Cr1 -59.57(9)
N4 Cr1 N3 C9 157.4(2)
C17 Cr1 N3 C9 48.3(2)
C18 Cr1 N3 C9 8.4(2)
C19 Cr1 N3 C9 -24.0(3)
C20 Cr1 N3 C9 -38.9(5)
N1 Cr1 N3 C9 -131.8(2)
Li1 Cr1 N3 C9 132.6(3)
N4 Cr1 N3 P1 -68.33(11)
C17 Cr1 N3 P1 -177.47(12)
C18 Cr1 N3 P1 142.65(14)
C19 Cr1 N3 P1 110.24(15)
C20 Cr1 N3 P1 95.4(4)
N1 Cr1 N3 P1 2.43(9)
Li1 Cr1 N3 P1 -93.17(17)
N4 Cr1 N3 Li1 24.84(15)
C17 Cr1 N3 Li1 -84.30(17)
C18 Cr1 N3 Li1 -124.18(18)
C19 Cr1 N3 Li1 -156.59(19)
C20 Cr1 N3 Li1 -171.4(4)
N1 Cr1 N3 Li1 95.60(15)
C17 Cr1 N4 C13 -53.0(2)
C18 Cr1 N4 C13 -43.0(3)
N3 Cr1 N4 C13 -157.1(2)
C19 Cr1 N4 C13 24.9(3)
C20 Cr1 N4 C13 28.8(3)
N1 Cr1 N4 C13 132.3(2)
Li1 Cr1 N4 C13 -132.4(3)
C17 Cr1 N4 P2 173.10(12)
C18 Cr1 N4 P2 -176.9(2)
N3 Cr1 N4 P2 68.96(10)
C19 Cr1 N4 P2 -109.1(2)
C20 Cr1 N4 P2 -105.18(14)
N1 Cr1 N4 P2 -1.67(9)
Li1 Cr1 N4 P2 93.64(16)
C17 Cr1 N4 Li1 79.46(17)
C18 Cr1 N4 Li1 89.4(3)
N3 Cr1 N4 Li1 -24.67(15)
C19 Cr1 N4 Li1 157.3(2)
C20 Cr1 N4 Li1 161.18(17)
N1 Cr1 N4 Li1 -95.30(15)
O1 Li1 N4 C13 -2.1(5)
N3 Li1 N4 C13 158.9(2)
N2 Li1 N4 C13 -127.5(2)
Cr1 Li1 N4 C13 133.5(3)
P1 Li1 N4 C13 -166.1(2)
P2 Li1 N4 C13 -128.0(3)
O1 Li1 N4 P2 125.9(3)
N3 Li1 N4 P2 -73.12(17)
N2 Li1 N4 P2 0.52(14)
Cr1 Li1 N4 P2 -98.46(11)
P1 Li1 N4 P2 -38.10(13)
O1 Li1 N4 Cr1 -135.6(3)
N3 Li1 N4 Cr1 25.34(14)
N2 Li1 N4 Cr1 98.98(13)
P1 Li1 N4 Cr1 60.37(9)
P2 Li1 N4 Cr1 98.46(11)
N3 Li1 O1 C24 10.5(5)
N4 Li1 O1 C24 165.3(3)
N2 Li1 O1 C24 -91.5(4)
Cr1 Li1 O1 C24 87.4(5)
P1 Li1 O1 C24 -40.8(5)
P2 Li1 O1 C24 -141.5(4)
N3 Li1 O1 C21 -167.7(3)
N4 Li1 O1 C21 -12.9(5)
N2 Li1 O1 C21 90.3(4)
Cr1 Li1 O1 C21 -90.8(5)
P1 Li1 O1 C21 141.1(3)
P2 Li1 O1 C21 40.3(5)
C9 N3 P1 N2 -135.20(19)
Li1 N3 P1 N2 0.38(16)
Cr1 N3 P1 N2 81.52(11)
C9 N3 P1 N1 140.43(19)
Li1 N3 P1 N1 -83.99(16)
Cr1 N3 P1 N1 -2.84(11)
C9 N3 P1 P2 -176.83(18)
Li1 N3 P1 P2 -41.25(15)
Cr1 N3 P1 P2 39.90(8)
C9 N3 P1 Li1 -135.6(3)
Cr1 N3 P1 Li1 81.14(15)
C5 N2 P1 N3 128.4(2)
P2 N2 P1 N3 -90.44(12)
Li1 N2 P1 N3 -0.37(16)
C5 N2 P1 N1 -136.9(2)
P2 N2 P1 N1 4.28(10)
Li1 N2 P1 N1 94.35(15)
C5 N2 P1 P2 -141.1(3)
Li1 N2 P1 P2 90.08(15)
C5 N2 P1 Li1 128.8(3)
P2 N2 P1 Li1 -90.08(15)
C1 N1 P1 N3 -137.2(2)
P2 N1 P1 N3 95.90(11)
Cr1 N1 P1 N3 2.78(10)
C1 N1 P1 N2 122.7(2)
P2 N1 P1 N2 -4.16(10)
Cr1 N1 P1 N2 -97.28(9)
C1 N1 P1 P2 126.9(2)
Cr1 N1 P1 P2 -93.12(10)
C1 N1 P1 Li1 174.2(2)
P2 N1 P1 Li1 47.33(12)
Cr1 N1 P1 Li1 -45.79(12)
O1 Li1 P1 N3 92.6(4)
N4 Li1 P1 N3 -106.4(2)
N2 Li1 P1 N3 179.5(2)
Cr1 Li1 P1 N3 -58.88(12)
P2 Li1 P1 N3 -132.48(16)
O1 Li1 P1 N2 -86.9(4)
N3 Li1 P1 N2 -179.5(2)
N4 Li1 P1 N2 74.06(16)
Cr1 Li1 P1 N2 121.60(15)
P2 Li1 P1 N2 48.00(10)
O1 Li1 P1 N1 -169.0(4)
N3 Li1 P1 N1 98.34(15)
N4 Li1 P1 N1 -8.08(15)
N2 Li1 P1 N1 -82.14(13)
Cr1 Li1 P1 N1 39.46(9)
P2 Li1 P1 N1 -34.14(9)
O1 Li1 P1 P2 -134.9(4)
N3 Li1 P1 P2 132.48(16)
N4 Li1 P1 P2 26.06(10)
N2 Li1 P1 P2 -48.00(10)
Cr1 Li1 P1 P2 73.59(7)
C13 N4 P2 N2 135.65(19)
Cr1 N4 P2 N2 -82.69(11)
Li1 N4 P2 N2 -0.64(17)
C13 N4 P2 N1 -139.70(19)
Cr1 N4 P2 N1 1.97(10)
Li1 N4 P2 N1 84.01(16)
C13 N4 P2 P1 177.28(18)
Cr1 N4 P2 P1 -41.06(8)
Li1 N4 P2 P1 40.98(15)
C13 N4 P2 Li1 136.3(3)
Cr1 N4 P2 Li1 -82.05(16)
C5 N2 P2 N4 -128.5(2)
P1 N2 P2 N4 90.17(12)
Li1 N2 P2 N4 0.62(16)
C5 N2 P2 N1 137.0(2)
P1 N2 P2 N1 -4.30(10)
Li1 N2 P2 N1 -93.85(15)
C5 N2 P2 P1 141.3(2)
Li1 N2 P2 P1 -89.55(16)
C5 N2 P2 Li1 -129.1(3)
P1 N2 P2 Li1 89.55(16)
C1 N1 P2 N4 138.11(19)
P1 N1 P2 N4 -95.55(10)
Cr1 N1 P2 N4 -1.88(10)
C1 N1 P2 N2 -122.17(19)
P1 N1 P2 N2 4.16(10)
Cr1 N1 P2 N2 97.84(9)
C1 N1 P2 P1 -126.3(2)
Cr1 N1 P2 P1 93.67(10)
C1 N1 P2 Li1 -173.4(2)
P1 N1 P2 Li1 -47.04(12)
Cr1 N1 P2 Li1 46.63(11)
N3 P1 P2 N4 0.06(12)
N2 P1 P2 N4 -96.63(13)
N1 P1 P2 N4 89.66(13)
Li1 P1 P2 N4 -34.12(14)
N3 P1 P2 N2 96.70(13)
N1 P1 P2 N2 -173.70(15)
Li1 P1 P2 N2 62.51(15)
N3 P1 P2 N1 -89.60(13)
N2 P1 P2 N1 173.70(15)
Li1 P1 P2 N1 -123.79(15)
N3 P1 P2 Li1 34.19(14)
N2 P1 P2 Li1 -62.51(15)
N1 P1 P2 Li1 123.79(15)
O1 Li1 P2 N4 -95.0(4)
N3 Li1 P2 N4 106.1(2)
N2 Li1 P2 N4 -179.2(2)
Cr1 Li1 P2 N4 57.62(13)
P1 Li1 P2 N4 132.44(17)
O1 Li1 P2 N2 84.2(4)
N3 Li1 P2 N2 -74.67(16)
N4 Li1 P2 N2 179.2(2)
Cr1 Li1 P2 N2 -123.19(15)
P1 Li1 P2 N2 -48.37(11)
O1 Li1 P2 N1 166.9(4)
N3 Li1 P2 N1 8.08(14)
N4 Li1 P2 N1 -98.06(15)
N2 Li1 P2 N1 82.75(14)
Cr1 Li1 P2 N1 -40.44(9)
P1 Li1 P2 N1 34.37(8)
O1 Li1 P2 P1 132.6(4)
N3 Li1 P2 P1 -26.29(9)
N4 Li1 P2 P1 -132.44(17)
N2 Li1 P2 P1 48.37(11)
Cr1 Li1 P2 P1 -74.82(7)
P2 N1 C1 C3 -179.80(18)
P1 N1 C1 C3 66.1(3)
Cr1 N1 C1 C3 -56.9(3)
P2 N1 C1 C4 59.8(3)
P1 N1 C1 C4 -54.4(3)
Cr1 N1 C1 C4 -177.33(19)
P2 N1 C1 C2 -60.4(3)
P1 N1 C1 C2 -174.6(2)
Cr1 N1 C1 C2 62.5(3)
P2 N2 C5 C6 -69.9(3)
P1 N2 C5 C6 61.5(3)
Li1 N2 C5 C6 175.5(2)
P2 N2 C5 C7 168.87(19)
P1 N2 C5 C7 -59.8(3)
Li1 N2 C5 C7 54.3(3)
P2 N2 C5 C8 50.7(3)
P1 N2 C5 C8 -177.93(19)
Li1 N2 C5 C8 -63.9(3)
P1 N3 C9 C10 -68.0(3)
Li1 N3 C9 C10 173.8(2)
Cr1 N3 C9 C10 60.4(3)
P1 N3 C9 C11 171.1(2)
Li1 N3 C9 C11 52.9(3)
Cr1 N3 C9 C11 -60.6(3)
P1 N3 C9 C12 52.9(3)
Li1 N3 C9 C12 -65.3(3)
Cr1 N3 C9 C12 -178.73(19)
P2 N4 C13 C15 -178.7(2)
Cr1 N4 C13 C15 53.4(3)
Li1 N4 C13 C15 -59.2(3)
P2 N4 C13 C16 -59.5(3)
Cr1 N4 C13 C16 172.54(19)
Li1 N4 C13 C16 59.9(3)
P2 N4 C13 C14 61.3(3)
Cr1 N4 C13 C14 -66.6(3)
Li1 N4 C13 C14 -179.2(2)
N4 Cr1 C17 C18 171.3(2)
N3 Cr1 C17 C18 -91.7(2)
C19 Cr1 C17 C18 30.3(2)
C20 Cr1 C17 C18 67.5(3)
N1 Cr1 C17 C18 -92.8(13)
Li1 Cr1 C17 C18 -140.4(2)
Cr1 C17 C18 C19 -56.1(3)
N4 Cr1 C18 C19 114.8(3)
C17 Cr1 C18 C19 129.9(4)
N3 Cr1 C18 C19 -133.4(3)
C20 Cr1 C18 C19 30.4(3)
N1 Cr1 C18 C19 -58.1(3)
Li1 Cr1 C18 C19 178.9(3)
N4 Cr1 C18 C17 -15.1(4)
N3 Cr1 C18 C17 96.7(2)
C19 Cr1 C18 C17 -129.9(4)
C20 Cr1 C18 C17 -99.5(3)
N1 Cr1 C18 C17 172.03(18)
Li1 Cr1 C18 C17 49.0(3)
C17 C18 C19 C20 -1.3(5)
Cr1 C18 C19 C20 -56.6(3)
C17 C18 C19 Cr1 55.3(3)
N4 Cr1 C19 C18 -122.9(3)
C17 Cr1 C19 C18 -31.3(2)
N3 Cr1 C19 C18 59.5(3)
C20 Cr1 C19 C18 -129.1(4)
N1 Cr1 C19 C18 144.0(2)
Li1 Cr1 C19 C18 -2.7(6)
N4 Cr1 C19 C20 6.2(4)
C17 Cr1 C19 C20 97.8(3)
C18 Cr1 C19 C20 129.1(4)
N3 Cr1 C19 C20 -171.4(2)
N1 Cr1 C19 C20 -86.8(3)
Li1 Cr1 C19 C20 126.4(5)
C18 C19 C20 Cr1 55.4(3)
N4 Cr1 C20 C19 -176.1(2)
C17 Cr1 C20 C19 -70.9(3)
C18 Cr1 C20 C19 -31.3(2)
N3 Cr1 C20 C19 20.9(5)
N1 Cr1 C20 C19 107.4(2)
Li1 Cr1 C20 C19 -145.7(3)
C24 O1 C21 C22 6.5(4)
Li1 O1 C21 C22 -175.0(3)
O1 C21 C22 C23 10.6(5)
C21 C22 C23 C24 -23.2(6)
C21 O1 C24 C23 -20.8(4)
Li1 O1 C24 C23 160.8(4)
C22 C23 C24 O1 27.4(6)
